data_1561270
loop_
_publ_author_name
'Yuan, Fei'
'Yuan, Chun-Mei'
'Hu, Huai-Ming'
'Wang, Ting-Ting'
'Zhou, Chun-Sheng'

_publ_section_title
;
 Structural diversity of a series of terpyridyl carboxylate coordination
 polymers: Luminescent sensor and magnetic properties
;
_journal_name_full 'Journal of Solid State Chemistry'
_journal_page_first 588
_journal_page_last 601
_journal_paper_doi 10.1016/j.jssc.2017.11.023
_journal_volume 258
_journal_year 2018
_chemical_formula_sum 'C17 H10 Co N3 O4'
_chemical_formula_weight 379.21
_space_group_IT_number 14
_space_group_name_Hall '-P 2yn'
_space_group_name_H-M_alt 'P 1 21/n 1'
_symmetry_cell_setting monoclinic
_symmetry_space_group_name_H-M 'P 1 21/n 1'
_atom_sites_solution_hydrogens geom
_atom_sites_solution_primary direct
_atom_sites_solution_secondary difmap
_cell_angle_alpha 90.00
_cell_angle_beta 108.4210(10)
_cell_angle_gamma 90.00
_cell_formula_units_Z 4
_cell_length_a 8.1884(7)
_cell_length_b 14.3185(13)
_cell_length_c 12.9091(11)
_cell_measurement_reflns_used 2875
_cell_measurement_temperature 296(2)
_cell_measurement_theta_max 26.89
_cell_measurement_theta_min 2.85
_cell_volume 1436.0(2)
_computing_cell_refinement 'Bruker SMART'
_computing_data_collection 'Bruker SMART'
_computing_data_reduction 'Bruker SAINT'
_computing_molecular_graphics 'Bruker SHELXTL'
_computing_publication_material 'Bruker SHELXTL'
_computing_structure_refinement 'SHELXL-97 (Sheldrick, 1997)'
_computing_structure_solution 'SHELXS-97 (Sheldrick, 1990)'
_diffrn_ambient_temperature 296(2)
_diffrn_measured_fraction_theta_full 0.994
_diffrn_measured_fraction_theta_max 0.994
_diffrn_measurement_device_type 'CCD area detector'
_diffrn_measurement_method 'phi and omega scans'
_diffrn_radiation_monochromator graphite
_diffrn_radiation_source 'fine-focus sealed tube'
_diffrn_radiation_type MoK\a
_diffrn_radiation_wavelength 0.71073
_diffrn_reflns_av_R_equivalents 0.0286
_diffrn_reflns_av_sigmaI/netI 0.0307
_diffrn_reflns_limit_h_max 10
_diffrn_reflns_limit_h_min -10
_diffrn_reflns_limit_k_max 17
_diffrn_reflns_limit_k_min -17
_diffrn_reflns_limit_l_max 10
_diffrn_reflns_limit_l_min -15
_diffrn_reflns_number 7581
_diffrn_reflns_theta_full 26.00
_diffrn_reflns_theta_max 26.00
_diffrn_reflns_theta_min 2.19
_exptl_absorpt_coefficient_mu 1.226
_exptl_absorpt_correction_T_max 0.805
_exptl_absorpt_correction_T_min 0.750
_exptl_absorpt_correction_type multi-scan
_exptl_absorpt_process_details sadabs
_exptl_crystal_colour red
_exptl_crystal_density_diffrn 1.754
_exptl_crystal_density_method 'not measured'
_exptl_crystal_description block
_exptl_crystal_F_000 768
_exptl_crystal_size_max 0.25
_exptl_crystal_size_mid 0.20
_exptl_crystal_size_min 0.18
_refine_diff_density_max 0.360
_refine_diff_density_min -0.342
_refine_diff_density_rms 0.066
_refine_ls_extinction_method none
_refine_ls_goodness_of_fit_ref 0.986
_refine_ls_hydrogen_treatment constr
_refine_ls_matrix_type full
_refine_ls_number_parameters 226
_refine_ls_number_reflns 2805
_refine_ls_number_restraints 0
_refine_ls_restrained_S_all 0.986
_refine_ls_R_factor_all 0.0397
_refine_ls_R_factor_gt 0.0354
_refine_ls_shift/su_max 0.001
_refine_ls_shift/su_mean 0.000
_refine_ls_structure_factor_coef Fsqd
_refine_ls_weighting_details 'calc w=1/[\s^2^(Fo^2^)+(0.0212P)^2^+2.7489P] where P=(Fo^2^+2Fc^2^)/3'
_refine_ls_weighting_scheme calc
_refine_ls_wR_factor_gt 0.0757
_refine_ls_wR_factor_ref 0.0778
_reflns_number_gt 2554
_reflns_number_total 2805
_reflns_threshold_expression >2sigma(I)
_cod_data_source_file JSSC-2018-258-588.cif
_cod_data_source_block 11
_cod_depositor_comments
;
The following automatic conversions were performed:

data item '_symmetry_cell_setting' value 'Monoclinic' was changed to
'monoclinic' in accordance with the built-in table derived from the
CIF Core dictionary named 'cif_core.dic' version 2.4.5 last updated
on 2014-11-21.

Automatic conversion script
Id: cif_fix_values 8369 2020-08-20 11:38:08Z andrius 
;
_cod_original_sg_symbol_H-M P2(1)/n
_cod_database_code 1561270

loop_
_symmetry_equiv_pos_as_xyz
'x, y, z'
'-x+1/2, y+1/2, -z+1/2'
'-x, -y, -z'
'x-1/2, -y-1/2, z-1/2'

loop_
_atom_site_label
_atom_site_type_symbol
_atom_site_fract_x
_atom_site_fract_y
_atom_site_fract_z
_atom_site_U_iso_or_equiv
_atom_site_adp_type
_atom_site_occupancy
_atom_site_symmetry_multiplicity
_atom_site_calc_flag
_atom_site_refinement_flags
_atom_site_disorder_assembly
_atom_site_disorder_group
Co1 Co 0.22859(4) 1.07457(2) 0.91203(3) 0.01987(11) Uani 1 1 d . . .
N1 N -0.0263(3) 0.88636(16) 0.24141(17) 0.0241(5) Uani 1 1 d . . .
N2 N 0.5475(3) 0.85492(16) 0.53598(17) 0.0235(5) Uani 1 1 d . . .
N3 N 1.1041(3) 0.69048(16) 0.59123(17) 0.0251(5) Uani 1 1 d . . .
O1 O 0.3567(2) 1.00430(14) 0.82301(14) 0.0300(4) Uani 1 1 d . . .
O2 O 0.6248(2) 0.96513(15) 0.92023(14) 0.0307(5) Uani 1 1 d . . .
O3 O 0.0614(2) 1.11736(13) 0.99545(14) 0.0239(4) Uani 1 1 d . . .
O4 O -0.0940(2) 1.05095(13) 1.08954(14) 0.0248(4) Uani 1 1 d . . .
C1 C -0.0503(3) 0.8974(2) 0.3383(2) 0.0299(6) Uani 1 1 d . . .
H1 H -0.1624 0.9039 0.3400 0.036 Uiso 1 1 calc R . .
C2 C 0.0823(3) 0.8997(2) 0.4360(2) 0.0304(6) Uani 1 1 d . . .
H2 H 0.0582 0.9089 0.5010 0.037 Uiso 1 1 calc R . .
C3 C 0.2517(3) 0.88836(19) 0.4376(2) 0.0234(5) Uani 1 1 d . . .
C4 C 0.2753(3) 0.8714(2) 0.3377(2) 0.0322(7) Uani 1 1 d . . .
H4 H 0.3852 0.8597 0.3341 0.039 Uiso 1 1 calc R . .
C5 C 0.1368(4) 0.8718(2) 0.2438(2) 0.0330(7) Uani 1 1 d . . .
H5 H 0.1573 0.8614 0.1779 0.040 Uiso 1 1 calc R . .
C6 C 0.3989(3) 0.89135(18) 0.5402(2) 0.0225(5) Uani 1 1 d . . .
C7 C 0.3840(3) 0.92902(19) 0.6361(2) 0.0241(6) Uani 1 1 d . . .
H7 H 0.2800 0.9549 0.6365 0.029 Uiso 1 1 calc R . .
C8 C 0.5225(3) 0.92825(18) 0.7306(2) 0.0208(5) Uani 1 1 d . . .
C9 C 0.6754(3) 0.88727(18) 0.7274(2) 0.0225(5) Uani 1 1 d . . .
H9 H 0.7708 0.8838 0.7898 0.027 Uiso 1 1 calc R . .
C10 C 0.6816(3) 0.85166(18) 0.6280(2) 0.0223(5) Uani 1 1 d . . .
C11 C 1.1291(3) 0.7522(2) 0.6727(2) 0.0284(6) Uani 1 1 d . . .
H11 H 1.2399 0.7583 0.7213 0.034 Uiso 1 1 calc R . .
C12 C 1.0010(3) 0.8075(2) 0.6894(2) 0.0281(6) Uani 1 1 d . . .
H12 H 1.0255 0.8486 0.7481 0.034 Uiso 1 1 calc R . .
C13 C 0.8341(3) 0.80033(18) 0.6165(2) 0.0220(5) Uani 1 1 d . . .
C14 C 0.8086(3) 0.7381(2) 0.5304(2) 0.0281(6) Uani 1 1 d . . .
H14 H 0.7003 0.7325 0.4787 0.034 Uiso 1 1 calc R . .
C15 C 0.9428(3) 0.6849(2) 0.5216(2) 0.0310(6) Uani 1 1 d . . .
H15 H 0.9210 0.6425 0.4643 0.037 Uiso 1 1 calc R . .
C16 C 0.5025(3) 0.96969(18) 0.8346(2) 0.0209(5) Uani 1 1 d . . .
C17 C -0.0096(3) 1.04871(18) 1.02462(19) 0.0203(5) Uani 1 1 d . . .

loop_
_atom_site_aniso_label
_atom_site_aniso_U_11
_atom_site_aniso_U_22
_atom_site_aniso_U_33
_atom_site_aniso_U_23
_atom_site_aniso_U_13
_atom_site_aniso_U_12
Co1 0.01495(17) 0.0276(2) 0.01727(18) -0.00061(14) 0.00533(13) -0.00069(14)
N1 0.0185(11) 0.0331(13) 0.0184(11) 0.0008(9) 0.0026(9) 0.0020(9)
N2 0.0194(11) 0.0302(12) 0.0193(11) -0.0024(9) 0.0036(9) 0.0034(9)
N3 0.0197(11) 0.0289(13) 0.0266(12) -0.0013(9) 0.0073(9) 0.0042(9)
O1 0.0198(9) 0.0497(13) 0.0202(9) -0.0059(8) 0.0059(7) 0.0080(9)
O2 0.0207(9) 0.0504(13) 0.0167(9) -0.0029(8) -0.0003(8) 0.0042(9)
O3 0.0208(9) 0.0282(10) 0.0237(9) -0.0006(8) 0.0085(8) -0.0001(8)
O4 0.0244(9) 0.0287(10) 0.0240(9) -0.0045(7) 0.0116(8) -0.0026(8)
C1 0.0204(13) 0.0423(17) 0.0257(14) 0.0014(12) 0.0057(11) 0.0056(12)
C2 0.0240(14) 0.0463(18) 0.0206(13) -0.0017(12) 0.0065(11) 0.0044(12)
C3 0.0208(13) 0.0283(14) 0.0187(12) -0.0015(10) 0.0029(10) 0.0030(11)
C4 0.0213(13) 0.0496(19) 0.0237(14) -0.0041(12) 0.0045(11) 0.0085(12)
C5 0.0282(15) 0.0508(19) 0.0191(13) -0.0043(12) 0.0060(11) 0.0081(13)
C6 0.0201(13) 0.0265(14) 0.0192(13) -0.0010(10) 0.0039(10) 0.0028(10)
C7 0.0175(12) 0.0320(15) 0.0213(13) -0.0023(11) 0.0041(10) 0.0053(11)
C8 0.0189(12) 0.0246(13) 0.0191(12) -0.0010(10) 0.0063(10) 0.0000(10)
C9 0.0177(12) 0.0269(14) 0.0195(13) -0.0037(10) 0.0009(10) 0.0017(10)
C10 0.0189(12) 0.0245(14) 0.0224(13) -0.0020(10) 0.0051(10) 0.0016(10)
C11 0.0174(12) 0.0354(16) 0.0277(14) -0.0021(12) 0.0005(11) 0.0023(11)
C12 0.0223(13) 0.0345(16) 0.0251(14) -0.0072(11) 0.0039(11) 0.0032(11)
C13 0.0184(12) 0.0255(14) 0.0214(13) -0.0007(10) 0.0053(10) 0.0025(10)
C14 0.0191(13) 0.0370(16) 0.0259(14) -0.0056(12) 0.0038(11) 0.0033(11)
C15 0.0263(14) 0.0382(17) 0.0268(14) -0.0089(12) 0.0059(12) 0.0029(12)
C16 0.0179(12) 0.0261(14) 0.0193(12) -0.0002(10) 0.0068(10) -0.0017(10)
C17 0.0121(11) 0.0297(15) 0.0163(12) 0.0001(10) 0.0006(9) 0.0012(10)

loop_
_atom_type_symbol
_atom_type_description
_atom_type_scat_dispersion_real
_atom_type_scat_dispersion_imag
_atom_type_scat_source
C C 0.0033 0.0016 'International Tables Vol C Tables 4.2.6.8 and 6.1.1.4'
H H 0.0000 0.0000 'International Tables Vol C Tables 4.2.6.8 and 6.1.1.4'
N N 0.0061 0.0033 'International Tables Vol C Tables 4.2.6.8 and 6.1.1.4'
O O 0.0106 0.0060 'International Tables Vol C Tables 4.2.6.8 and 6.1.1.4'
Co Co 0.3494 0.9721 'International Tables Vol C Tables 4.2.6.8 and 6.1.1.4'

loop_
_geom_angle_atom_site_label_1
_geom_angle_atom_site_label_2
_geom_angle_atom_site_label_3
_geom_angle
_geom_angle_site_symmetry_1
_geom_angle_site_symmetry_3
O1 Co1 O3 166.20(8) . .
O1 Co1 O4 86.25(8) . 3_577
O3 Co1 O4 80.13(7) . 3_577
O1 Co1 N3 85.76(8) . 2_656
O3 Co1 N3 107.95(8) . 2_656
O4 Co1 N3 171.42(8) 3_577 2_656
O1 Co1 O2 102.06(7) . 3_677
O3 Co1 O2 79.05(7) . 3_677
O4 Co1 O2 84.83(7) 3_577 3_677
N3 Co1 O2 93.77(8) 2_656 3_677
O1 Co1 N1 89.61(8) . 3_576
O3 Co1 N1 87.72(7) . 3_576
O4 Co1 N1 88.04(8) 3_577 3_576
N3 Co1 N1 95.05(8) 2_656 3_576
O2 Co1 N1 165.87(7) 3_677 3_576
C1 N1 C5 115.9(2) . .
C1 N1 Co1 121.22(17) . 3_576
C5 N1 Co1 121.14(17) . 3_576
C6 N2 C10 118.5(2) . .
C11 N3 C15 116.0(2) . .
C11 N3 Co1 125.58(17) . 2_646
C15 N3 Co1 115.87(18) . 2_646
C16 O1 Co1 139.65(17) . .
C16 O2 Co1 158.76(18) . 3_677
C17 O3 Co1 111.48(16) . .
C17 O4 Co1 111.85(16) . 3_577
N1 C1 C2 123.6(2) . .
N1 C1 H1 118.2 . .
C2 C1 H1 118.2 . .
C1 C2 C3 120.2(2) . .
C1 C2 H2 119.9 . .
C3 C2 H2 119.9 . .
C4 C3 C2 116.1(2) . .
C4 C3 C6 121.6(2) . .
C2 C3 C6 122.3(2) . .
C5 C4 C3 120.1(2) . .
C5 C4 H4 119.9 . .
C3 C4 H4 119.9 . .
N1 C5 C4 124.0(3) . .
N1 C5 H5 118.0 . .
C4 C5 H5 118.0 . .
N2 C6 C7 121.5(2) . .
N2 C6 C3 116.4(2) . .
C7 C6 C3 122.1(2) . .
C8 C7 C6 120.4(2) . .
C8 C7 H7 119.8 . .
C6 C7 H7 119.8 . .
C7 C8 C9 118.2(2) . .
C7 C8 C16 119.3(2) . .
C9 C8 C16 122.5(2) . .
C8 C9 C10 118.3(2) . .
C8 C9 H9 120.8 . .
C10 C9 H9 120.8 . .
N2 C10 C9 123.0(2) . .
N2 C10 C13 113.9(2) . .
C9 C10 C13 123.0(2) . .
N3 C11 C12 124.4(2) . .
N3 C11 H11 117.8 . .
C12 C11 H11 117.8 . .
C11 C12 C13 118.8(2) . .
C11 C12 H12 120.6 . .
C13 C12 H12 120.6 . .
C14 C13 C12 117.0(2) . .
C14 C13 C10 118.4(2) . .
C12 C13 C10 124.5(2) . .
C15 C14 C13 120.1(2) . .
C15 C14 H14 120.0 . .
C13 C14 H14 120.0 . .
N3 C15 C14 123.7(3) . .
N3 C15 H15 118.1 . .
C14 C15 H15 118.1 . .
O2 C16 O1 126.7(2) . .
O2 C16 C8 119.0(2) . .
O1 C16 C8 114.3(2) . .
O4 C17 O3 126.1(2) . .
O4 C17 C17 116.5(3) . 3_577
O3 C17 C17 117.4(3) . 3_577

loop_
_geom_bond_atom_site_label_1
_geom_bond_atom_site_label_2
_geom_bond_distance
_geom_bond_site_symmetry_2
Co1 O1 2.0484(18) .
Co1 O3 2.0832(17) .
Co1 O4 2.1050(18) 3_577
Co1 N3 2.161(2) 2_656
Co1 O2 2.1933(18) 3_677
Co1 N1 2.215(2) 3_576
N1 C1 1.335(3) .
N1 C5 1.343(3) .
N1 Co1 2.215(2) 3_576
N2 C6 1.341(3) .
N2 C10 1.340(3) .
N3 C11 1.339(3) .
N3 C15 1.345(3) .
N3 Co1 2.161(2) 2_646
O1 C16 1.257(3) .
O2 C16 1.236(3) .
O2 Co1 2.1933(18) 3_677
O3 C17 1.259(3) .
O4 C17 1.244(3) .
O4 Co1 2.1050(18) 3_577
C1 C2 1.381(4) .
C1 H1 0.9300 .
C2 C3 1.391(4) .
C2 H2 0.9300 .
C3 C4 1.385(4) .
C3 C6 1.483(3) .
C4 C5 1.373(4) .
C4 H4 0.9300 .
C5 H5 0.9300 .
C6 C7 1.390(3) .
C7 C8 1.378(3) .
C7 H7 0.9300 .
C8 C9 1.395(3) .
C8 C16 1.524(3) .
C9 C10 1.396(3) .
C9 H9 0.9300 .
C10 C13 1.497(3) .
C11 C12 1.384(4) .
C11 H11 0.9300 .
C12 C13 1.396(4) .
C12 H12 0.9300 .
C13 C14 1.387(4) .
C14 C15 1.371(4) .
C14 H14 0.9300 .
C15 H15 0.9300 .
C17 C17 1.561(5) 3_577

loop_
_geom_torsion_atom_site_label_1
_geom_torsion_atom_site_label_2
_geom_torsion_atom_site_label_3
_geom_torsion_atom_site_label_4
_geom_torsion
_geom_torsion_site_symmetry_1
_geom_torsion_site_symmetry_2
_geom_torsion_site_symmetry_3
_geom_torsion_site_symmetry_4
O3 Co1 O1 C16 -116.3(4) . . . .
O4 Co1 O1 C16 -107.0(3) 3_577 . . .
N3 Co1 O1 C16 69.9(3) 2_656 . . .
O2 Co1 O1 C16 -23.1(3) 3_677 . . .
N1 Co1 O1 C16 164.9(3) 3_576 . . .
O1 Co1 O3 C17 23.0(4) . . . .
O4 Co1 O3 C17 13.62(16) 3_577 . . .
N3 Co1 O3 C17 -163.41(16) 2_656 . . .
O2 Co1 O3 C17 -72.97(16) 3_677 . . .
N1 Co1 O3 C17 102.02(17) 3_576 . . .
C5 N1 C1 C2 3.8(4) . . . .
Co1 N1 C1 C2 -161.2(2) 3_576 . . .
N1 C1 C2 C3 -1.3(5) . . . .
C1 C2 C3 C4 -2.5(4) . . . .
C1 C2 C3 C6 179.3(3) . . . .
C2 C3 C4 C5 3.6(4) . . . .
C6 C3 C4 C5 -178.1(3) . . . .
C1 N1 C5 C4 -2.5(5) . . . .
Co1 N1 C5 C4 162.5(2) 3_576 . . .
C3 C4 C5 N1 -1.2(5) . . . .
C10 N2 C6 C7 2.8(4) . . . .
C10 N2 C6 C3 -176.6(2) . . . .
C4 C3 C6 N2 -15.8(4) . . . .
C2 C3 C6 N2 162.3(3) . . . .
C4 C3 C6 C7 164.7(3) . . . .
C2 C3 C6 C7 -17.1(4) . . . .
N2 C6 C7 C8 -1.2(4) . . . .
C3 C6 C7 C8 178.2(2) . . . .
C6 C7 C8 C9 -1.2(4) . . . .
C6 C7 C8 C16 -179.8(2) . . . .
C7 C8 C9 C10 1.8(4) . . . .
C16 C8 C9 C10 -179.7(2) . . . .
C6 N2 C10 C9 -2.2(4) . . . .
C6 N2 C10 C13 173.6(2) . . . .
C8 C9 C10 N2 -0.1(4) . . . .
C8 C9 C10 C13 -175.6(2) . . . .
C15 N3 C11 C12 1.1(4) . . . .
Co1 N3 C11 C12 -159.8(2) 2_646 . . .
N3 C11 C12 C13 -0.9(4) . . . .
C11 C12 C13 C14 -0.7(4) . . . .
C11 C12 C13 C10 176.4(3) . . . .
N2 C10 C13 C14 -20.4(4) . . . .
C9 C10 C13 C14 155.5(3) . . . .
N2 C10 C13 C12 162.6(3) . . . .
C9 C10 C13 C12 -21.6(4) . . . .
C12 C13 C14 C15 1.9(4) . . . .
C10 C13 C14 C15 -175.3(3) . . . .
C11 N3 C15 C14 0.2(4) . . . .
Co1 N3 C15 C14 163.0(2) 2_646 . . .
C13 C14 C15 N3 -1.8(5) . . . .
Co1 O2 C16 O1 62.4(7) 3_677 . . .
Co1 O2 C16 C8 -116.1(5) 3_677 . . .
Co1 O1 C16 O2 4.3(5) . . . .
Co1 O1 C16 C8 -177.05(19) . . . .
C7 C8 C16 O2 176.9(3) . . . .
C9 C8 C16 O2 -1.7(4) . . . .
C7 C8 C16 O1 -1.9(4) . . . .
C9 C8 C16 O1 179.6(2) . . . .
Co1 O4 C17 O3 168.3(2) 3_577 . . .
Co1 O4 C17 C17 -11.8(3) 3_577 . . 3_577
Co1 O3 C17 O4 168.1(2) . . . .
Co1 O3 C17 C17 -11.7(3) . . . 3_577
